data_4033606
loop_
_publ_author_name
'Ravat, Prince'
'Blacque, Olivier'
'Jur\'i\<cek, Michal'

_publ_section_title
;
 Benzo[<i>cd</i>]triangulene: A Spin 1/2 Graphene Fragment.
;
_journal_name_full 'The Journal of organic chemistry'
_journal_paper_doi 10.1021/acs.joc.9b02163
_journal_year 2019
_chemical_formula_moiety 'C49 H30 O'
_chemical_formula_sum 'C49 H30 O'
_chemical_formula_weight 634.73
_space_group_crystal_system monoclinic
_space_group_IT_number 14
_space_group_name_Hall '-P 2ybc'
_space_group_name_H-M_alt 'P 1 21/c 1'
_symmetry_space_group_name_Hall '-P 2ybc'
_symmetry_space_group_name_H-M 'P 1 21/c 1'
_atom_sites_solution_hydrogens mixed
_audit_creation_date 2019-07-29
_audit_creation_method
;
Olex2 1.2
(compiled 2018.05.29 svn.r3508 for OlexSys, GUI svn.r5506)
;
_cell_angle_alpha 90
_cell_angle_beta 107.622(3)
_cell_angle_gamma 90
_cell_formula_units_Z 4
_cell_length_a 12.6312(3)
_cell_length_b 15.7637(4)
_cell_length_c 16.8507(5)
_cell_measurement_reflns_used 18957
_cell_measurement_temperature 160.00(10)
_cell_measurement_theta_max 32.1
_cell_measurement_theta_min 2.6
_cell_volume 3197.77(16)
_computing_cell_refinement 'CrysAlisPro 1.171.39.13a (Rigaku OD, 2015)'
_computing_data_collection 'CrysAlisPro 1.171.39.13a (Rigaku OD, 2015)'
_computing_data_reduction 'CrysAlisPro 1.171.39.13a (Rigaku OD, 2015)'
_computing_molecular_graphics 'Olex2 (Dolomanov et al., 2009)'
_computing_publication_material 'Olex2 (Dolomanov et al., 2009)'
_computing_structure_refinement 'ShelXL (Sheldrick, 2015b)'
_computing_structure_solution 'ShelXT (Sheldrick, 2015a)'
_diffrn_ambient_environment N~2~
_diffrn_ambient_temperature 160.00(10)
_diffrn_detector 'CCD plate'
_diffrn_detector_type 'Pilatus 200K'
_diffrn_measured_fraction_theta_full 1.000
_diffrn_measured_fraction_theta_max 0.998
_diffrn_measurement_details
;
List of Runs (angles in degrees, time in seconds):

  # Type    Start    End  Width  t~exp~   \w     \q     \k     \f   Frames
--------------------------------------------------------------------------
  1  \w    -13.00  86.00   0.50   20.00    --   11.45  77.00   0.00  198
  2  \w     -8.00  56.00   0.50   20.00    --  -12.39  77.00-120.00  128
  3  \w    -13.00  86.00   0.50   20.00    --   11.45  77.00-150.00  198
  4  \w    -13.00  86.00   0.50   20.00    --   11.45  77.00  90.00  198
  5  \w    -37.00  45.00   0.50   20.00    --  -12.39  77.00 -30.00  164
;
_diffrn_measurement_device 'four-circle diffractometer'
_diffrn_measurement_device_type 'XtaLAB Synergy, Dualflex, Pilatus 200K'
_diffrn_measurement_method '\w scans'
_diffrn_orient_matrix_type 'CrysAlisPro convention (1999,Acta A55,543-557)'
_diffrn_orient_matrix_UB_11 0.0366566000
_diffrn_orient_matrix_UB_12 -0.0200206000
_diffrn_orient_matrix_UB_13 -0.0188142000
_diffrn_orient_matrix_UB_21 -0.0459079000
_diffrn_orient_matrix_UB_22 -0.0120921000
_diffrn_orient_matrix_UB_23 -0.0342616000
_diffrn_orient_matrix_UB_31 0.0046217000
_diffrn_orient_matrix_UB_32 0.0384264000
_diffrn_orient_matrix_UB_33 -0.0205716000
_diffrn_radiation_monochromator mirror
_diffrn_radiation_probe x-ray
_diffrn_radiation_type MoK\a
_diffrn_radiation_wavelength 0.71073
_diffrn_reflns_av_R_equivalents 0.0319
_diffrn_reflns_av_unetI/netI 0.0264
_diffrn_reflns_Laue_measured_fraction_full 1.000
_diffrn_reflns_Laue_measured_fraction_max 0.998
_diffrn_reflns_limit_h_max 18
_diffrn_reflns_limit_h_min -17
_diffrn_reflns_limit_k_max 18
_diffrn_reflns_limit_k_min -22
_diffrn_reflns_limit_l_max 24
_diffrn_reflns_limit_l_min -22
_diffrn_reflns_number 45969
_diffrn_reflns_point_group_measured_fraction_full 1.000
_diffrn_reflns_point_group_measured_fraction_max 0.998
_diffrn_reflns_theta_full 25.242
_diffrn_reflns_theta_max 30.506
_diffrn_reflns_theta_min 2.129
_diffrn_source 'micro-focus sealed X-ray tube'
_diffrn_source_type 'PhotonJet (Mo) X-ray Source'
_exptl_absorpt_coefficient_mu 0.077
_exptl_absorpt_correction_T_max 0.989
_exptl_absorpt_correction_T_min 0.980
_exptl_absorpt_correction_type analytical
_exptl_absorpt_process_details
;
CrysAlisPro 1.171.39.13a (Rigaku Oxford Diffraction, 2015)
Analytical numeric absorption correction using a multifaceted crystal
model based on expressions derived by R.C. Clark & J.S. Reid.
(Clark, R. C. & Reid, J. S. (1995). Acta Cryst. A51, 887-897)
Empirical absorption correction using spherical harmonics,
 implemented in SCALE3 ABSPACK scaling algorithm.
;
_exptl_crystal_colour orange
_exptl_crystal_density_diffrn 1.318
_exptl_crystal_description block
_exptl_crystal_F_000 1328
_exptl_crystal_size_max 0.382
_exptl_crystal_size_mid 0.312
_exptl_crystal_size_min 0.19
_refine_diff_density_max 0.375
_refine_diff_density_min -0.241
_refine_diff_density_rms 0.052
_refine_ls_extinction_method none
_refine_ls_goodness_of_fit_ref 1.047
_refine_ls_hydrogen_treatment mixed
_refine_ls_matrix_type full
_refine_ls_number_parameters 455
_refine_ls_number_reflns 9738
_refine_ls_number_restraints 0
_refine_ls_restrained_S_all 1.047
_refine_ls_R_factor_all 0.0590
_refine_ls_R_factor_gt 0.0467
_refine_ls_shift/su_max 0.000
_refine_ls_shift/su_mean 0.000
_refine_ls_structure_factor_coef Fsqd
_refine_ls_weighting_details 'w=1/[\s^2^(Fo^2^)+(0.0788P)^2^+0.5077P] where P=(Fo^2^+2Fc^2^)/3'
_refine_ls_weighting_scheme calc
_refine_ls_wR_factor_gt 0.1279
_refine_ls_wR_factor_ref 0.1356
_reflns_Friedel_coverage 0.000
_reflns_number_gt 7808
_reflns_number_total 9738
_reflns_threshold_expression 'I > 2\s(I)'
_cod_data_source_file jo9b02163_si_003.cif
_cod_data_source_block ccdc1880919
_cod_original_cell_volume 3197.76(15)
_cod_database_code 4033606
_shelx_shelxl_version_number 2018/3
_shelx_space_group_comment
;
The symmetry employed for this shelxl refinement is uniquely defined
by the following loop, which should always be used as a source of
symmetry information in preference to the above space-group names.
They are only intended as comments.
;
_olex2_refinement_description
;
1. Fixed Uiso
 At 1.2 times of:
  All C(H) groups
2.a Aromatic/amide H refined with riding coordinates:
 C3(H3), C4(H4), C5(H5), C12(H12), C13(H13), C14(H14), C17(H17), C21(H21),
 C23(H23), C27(H27), C28(H28), C29(H29), C30(H30), C31(H31), C33(H33), C34(H34),
  C35(H35), C36(H36), C37(H37), C39(H39), C40(H40), C41(H41), C42(H42),
 C43(H43), C45(H45), C46(H46), C47(H47), C48(H48), C49(H49)
;

loop_
_space_group_symop_operation_xyz
'x, y, z'
'-x, y+1/2, -z+1/2'
'-x, -y, -z'
'x, -y-1/2, z-1/2'

loop_
_atom_site_label
_atom_site_type_symbol
_atom_site_fract_x
_atom_site_fract_y
_atom_site_fract_z
_atom_site_U_iso_or_equiv
_atom_site_adp_type
_atom_site_occupancy
_atom_site_site_symmetry_order
_atom_site_calc_flag
_atom_site_refinement_flags_posn
C1 C 0.28164(8) 0.39269(6) 0.53778(6) 0.02293(19) Uani 1 1 d .
C2 C 0.32115(8) 0.48138(6) 0.52371(6) 0.02173(18) Uani 1 1 d .
C3 C 0.25043(8) 0.53407(7) 0.46552(6) 0.0255(2) Uani 1 1 d .
H3 H 0.181138 0.513164 0.431214 0.031 Uiso 1 1 calc R
C4 C 0.28117(9) 0.61809(7) 0.45735(6) 0.0266(2) Uani 1 1 d .
H4 H 0.233604 0.653507 0.416122 0.032 Uiso 1 1 calc R
C5 C 0.37957(9) 0.64987(6) 0.50841(6) 0.0245(2) Uani 1 1 d .
H5 H 0.398347 0.707455 0.502872 0.029 Uiso 1 1 calc R
C6 C 0.45308(8) 0.59834(6) 0.56890(6) 0.02127(18) Uani 1 1 d .
C7 C 0.42486(8) 0.51201(6) 0.57437(6) 0.02009(18) Uani 1 1 d .
C8 C 0.50357(7) 0.45519(6) 0.63012(6) 0.01918(17) Uani 1 1 d .
C9 C 0.60503(8) 0.48628(6) 0.68170(6) 0.01941(17) Uani 1 1 d .
C10 C 0.62940(8) 0.57556(6) 0.68303(6) 0.02049(18) Uani 1 1 d .
C11 C 0.55548(8) 0.63157(6) 0.62669(6) 0.02207(19) Uani 1 1 d .
C12 C 0.58240(9) 0.71840(7) 0.62977(7) 0.0298(2) Uani 1 1 d .
H12 H 0.534357 0.756390 0.591711 0.036 Uiso 1 1 calc R
C13 C 0.67748(10) 0.74949(7) 0.68715(8) 0.0339(2) Uani 1 1 d .
H13 H 0.693261 0.808498 0.688646 0.041 Uiso 1 1 calc R
C14 C 0.75001(9) 0.69513(7) 0.74255(7) 0.0300(2) Uani 1 1 d .
H14 H 0.814795 0.717289 0.781886 0.036 Uiso 1 1 calc R
C15 C 0.72847(8) 0.60800(6) 0.74094(6) 0.02343(19) Uani 1 1 d .
C16 C 0.80310(8) 0.54980(6) 0.79819(6) 0.02383(19) Uani 1 1 d .
C17 C 0.78120(8) 0.46553(6) 0.79378(6) 0.02362(19) Uani 1 1 d .
H17 H 0.831525 0.428704 0.831645 0.028 Uiso 1 1 calc R
C18 C 0.68478(8) 0.42927(6) 0.73409(6) 0.02027(18) Uani 1 1 d .
C19 C 0.66738(8) 0.34156(6) 0.72751(6) 0.01970(17) Uani 1 1 d .
C20 C 0.56598(8) 0.30897(6) 0.67277(6) 0.02004(18) Uani 1 1 d .
C21 C 0.54788(8) 0.22039(6) 0.65825(6) 0.02207(18) Uani 1 1 d .
H21 H 0.605331 0.181841 0.685176 0.026 Uiso 1 1 calc R
C22 C 0.44935(8) 0.18895(6) 0.60624(6) 0.02271(19) Uani 1 1 d .
C23 C 0.36312(8) 0.24705(6) 0.56784(6) 0.0247(2) Uani 1 1 d .
H23 H 0.293285 0.225867 0.534775 0.030 Uiso 1 1 calc R
C24 C 0.37831(8) 0.33304(6) 0.57740(6) 0.02183(18) Uani 1 1 d .
C25 C 0.48152(8) 0.36635(6) 0.62789(6) 0.01984(18) Uani 1 1 d .
C26 C 0.20921(8) 0.39904(6) 0.59673(6) 0.02419(19) Uani 1 1 d .
C27 C 0.11076(9) 0.35284(7) 0.58119(8) 0.0324(2) Uani 1 1 d .
H27 H 0.087434 0.317093 0.533677 0.039 Uiso 1 1 calc R
C28 C 0.04671(10) 0.35905(8) 0.63514(9) 0.0395(3) Uani 1 1 d .
H28 H -0.020472 0.327719 0.623828 0.047 Uiso 1 1 calc R
C29 C 0.07938(11) 0.41004(8) 0.70478(9) 0.0398(3) Uani 1 1 d .
H29 H 0.034561 0.414411 0.740833 0.048 Uiso 1 1 calc R
C30 C 0.17836(11) 0.45498(8) 0.72185(8) 0.0368(3) Uani 1 1 d .
H30 H 0.202046 0.489610 0.770150 0.044 Uiso 1 1 calc R
C31 C 0.24257(9) 0.44923(7) 0.66825(7) 0.0304(2) Uani 1 1 d .
H31 H 0.310317 0.479949 0.680426 0.037 Uiso 1 1 calc R
C32 C 0.90359(9) 0.58330(6) 0.86261(7) 0.0279(2) Uani 1 1 d .
C33 C 0.90266(11) 0.59445(9) 0.94435(8) 0.0415(3) Uani 1 1 d .
H33 H 0.838543 0.579650 0.959605 0.050 Uiso 1 1 calc R
C34 C 0.99564(14) 0.62726(10) 1.00370(10) 0.0572(4) Uani 1 1 d .
H34 H 0.994391 0.635028 1.059319 0.069 Uiso 1 1 calc R
C35 C 1.08903(12) 0.64852(9) 0.98280(11) 0.0585(5) Uani 1 1 d .
H35 H 1.152017 0.671081 1.023705 0.070 Uiso 1 1 calc R
C36 C 1.09122(11) 0.63703(9) 0.90226(11) 0.0537(4) Uani 1 1 d .
H36 H 1.155871 0.651801 0.887707 0.064 Uiso 1 1 calc R
C37 C 0.99889(10) 0.60379(8) 0.84188(9) 0.0400(3) Uani 1 1 d .
H37 H 1.001267 0.595200 0.786643 0.048 Uiso 1 1 calc R
C38 C 0.75576(8) 0.28218(6) 0.77515(6) 0.02089(18) Uani 1 1 d .
C39 C 0.73569(9) 0.22159(6) 0.82963(6) 0.0265(2) Uani 1 1 d .
H39 H 0.664638 0.218610 0.837878 0.032 Uiso 1 1 calc R
C40 C 0.81904(11) 0.16569(7) 0.87178(7) 0.0338(2) Uani 1 1 d .
H40 H 0.804184 0.124479 0.908150 0.041 Uiso 1 1 calc R
C41 C 0.92347(10) 0.16961(8) 0.86117(7) 0.0358(3) Uani 1 1 d .
H41 H 0.979858 0.130975 0.889754 0.043 Uiso 1 1 calc R
C42 C 0.94514(9) 0.23011(7) 0.80869(7) 0.0324(2) Uani 1 1 d .
H42 H 1.017081 0.233949 0.802114 0.039 Uiso 1 1 calc R
C43 C 0.86176(8) 0.28525(7) 0.76560(6) 0.0258(2) Uani 1 1 d .
H43 H 0.877124 0.325870 0.728912 0.031 Uiso 1 1 calc R
C44 C 0.43286(8) 0.09664(6) 0.59011(7) 0.02405(19) Uani 1 1 d .
C45 C 0.48122(9) 0.03704(7) 0.65201(7) 0.0279(2) Uani 1 1 d .
H45 H 0.525887 0.055795 0.705185 0.033 Uiso 1 1 calc R
C46 C 0.46457(10) -0.04951(7) 0.63649(8) 0.0335(2) Uani 1 1 d .
H46 H 0.498108 -0.089406 0.678900 0.040 Uiso 1 1 calc R
C47 C 0.39910(10) -0.07747(7) 0.55919(9) 0.0383(3) Uani 1 1 d .
H47 H 0.386335 -0.136438 0.549036 0.046 Uiso 1 1 calc R
C48 C 0.35226(10) -0.01925(8) 0.49673(9) 0.0375(3) Uani 1 1 d .
H48 H 0.308598 -0.038411 0.443415 0.045 Uiso 1 1 calc R
C49 C 0.36909(9) 0.06698(7) 0.51200(7) 0.0306(2) Uani 1 1 d .
H49 H 0.336862 0.106420 0.468817 0.037 Uiso 1 1 calc R
O1 O 0.21162(6) 0.35815(5) 0.46130(5) 0.02902(17) Uani 1 1 d .
H1 H 0.2559(14) 0.3498(11) 0.4278(11) 0.056(5) Uiso 1 1 d .

loop_
_atom_site_aniso_label
_atom_site_aniso_U_11
_atom_site_aniso_U_22
_atom_site_aniso_U_33
_atom_site_aniso_U_23
_atom_site_aniso_U_13
_atom_site_aniso_U_12
C1 0.0183(4) 0.0231(4) 0.0237(4) -0.0017(3) 0.0009(3) 0.0002(3)
C2 0.0200(4) 0.0232(4) 0.0212(4) -0.0003(3) 0.0049(3) 0.0019(3)
C3 0.0221(4) 0.0294(5) 0.0229(4) 0.0012(4) 0.0036(4) 0.0040(4)
C4 0.0268(5) 0.0291(5) 0.0223(5) 0.0045(4) 0.0051(4) 0.0080(4)
C5 0.0276(5) 0.0225(4) 0.0236(5) 0.0035(4) 0.0080(4) 0.0047(4)
C6 0.0216(4) 0.0211(4) 0.0214(4) 0.0014(3) 0.0069(3) 0.0031(3)
C7 0.0194(4) 0.0212(4) 0.0196(4) 0.0012(3) 0.0059(3) 0.0025(3)
C8 0.0181(4) 0.0187(4) 0.0203(4) 0.0008(3) 0.0050(3) 0.0011(3)
C9 0.0189(4) 0.0189(4) 0.0200(4) 0.0009(3) 0.0053(3) -0.0003(3)
C10 0.0210(4) 0.0184(4) 0.0216(4) 0.0000(3) 0.0058(3) -0.0003(3)
C11 0.0230(4) 0.0191(4) 0.0237(4) 0.0007(3) 0.0066(4) 0.0013(3)
C12 0.0311(5) 0.0197(5) 0.0348(6) 0.0034(4) 0.0041(4) 0.0022(4)
C13 0.0360(6) 0.0183(5) 0.0425(6) 0.0003(4) 0.0043(5) -0.0030(4)
C14 0.0301(5) 0.0219(5) 0.0336(5) -0.0023(4) 0.0029(4) -0.0045(4)
C15 0.0232(4) 0.0204(4) 0.0249(5) -0.0001(3) 0.0047(4) -0.0018(3)
C16 0.0218(4) 0.0229(4) 0.0240(4) -0.0004(4) 0.0027(4) -0.0022(3)
C17 0.0208(4) 0.0230(5) 0.0238(4) 0.0019(3) 0.0019(4) -0.0010(3)
C18 0.0197(4) 0.0194(4) 0.0207(4) 0.0014(3) 0.0046(3) -0.0012(3)
C19 0.0187(4) 0.0190(4) 0.0208(4) 0.0028(3) 0.0050(3) 0.0001(3)
C20 0.0185(4) 0.0196(4) 0.0216(4) 0.0010(3) 0.0055(3) -0.0011(3)
C21 0.0212(4) 0.0193(4) 0.0251(4) 0.0015(3) 0.0062(4) 0.0003(3)
C22 0.0224(4) 0.0196(4) 0.0262(5) -0.0015(3) 0.0076(4) -0.0020(3)
C23 0.0199(4) 0.0229(5) 0.0294(5) -0.0024(4) 0.0044(4) -0.0019(3)
C24 0.0179(4) 0.0225(4) 0.0236(4) -0.0006(3) 0.0041(3) 0.0004(3)
C25 0.0181(4) 0.0203(4) 0.0205(4) -0.0003(3) 0.0049(3) -0.0001(3)
C26 0.0188(4) 0.0233(4) 0.0285(5) 0.0023(4) 0.0042(4) 0.0024(3)
C27 0.0231(5) 0.0332(6) 0.0386(6) -0.0004(5) 0.0059(4) -0.0033(4)
C28 0.0239(5) 0.0420(7) 0.0545(8) 0.0051(6) 0.0148(5) -0.0047(5)
C29 0.0365(6) 0.0384(6) 0.0532(7) 0.0041(5) 0.0268(6) 0.0011(5)
C30 0.0410(6) 0.0349(6) 0.0397(6) -0.0029(5) 0.0198(5) -0.0022(5)
C31 0.0273(5) 0.0306(5) 0.0346(6) -0.0039(4) 0.0113(4) -0.0050(4)
C32 0.0247(5) 0.0211(5) 0.0313(5) -0.0001(4) -0.0012(4) -0.0012(4)
C33 0.0357(6) 0.0476(7) 0.0342(6) -0.0092(5) 0.0003(5) 0.0034(5)
C34 0.0540(9) 0.0565(9) 0.0415(8) -0.0197(7) -0.0148(6) 0.0114(7)
C35 0.0412(8) 0.0359(7) 0.0691(10) -0.0076(7) -0.0271(7) -0.0010(6)
C36 0.0260(6) 0.0417(7) 0.0774(11) 0.0144(7) -0.0084(6) -0.0086(5)
C37 0.0283(6) 0.0393(6) 0.0463(7) 0.0084(5) 0.0021(5) -0.0062(5)
C38 0.0203(4) 0.0198(4) 0.0205(4) 0.0010(3) 0.0030(3) 0.0002(3)
C39 0.0298(5) 0.0245(5) 0.0252(5) 0.0044(4) 0.0085(4) 0.0010(4)
C40 0.0464(7) 0.0254(5) 0.0272(5) 0.0071(4) 0.0076(5) 0.0056(4)
C41 0.0366(6) 0.0316(6) 0.0312(5) 0.0006(4) -0.0018(5) 0.0131(5)
C42 0.0229(5) 0.0360(6) 0.0350(6) -0.0038(4) 0.0037(4) 0.0060(4)
C43 0.0216(4) 0.0281(5) 0.0267(5) 0.0017(4) 0.0057(4) 0.0000(4)
C44 0.0222(4) 0.0209(4) 0.0307(5) -0.0025(4) 0.0105(4) -0.0025(3)
C45 0.0317(5) 0.0232(5) 0.0315(5) -0.0004(4) 0.0138(4) -0.0007(4)
C46 0.0387(6) 0.0223(5) 0.0445(6) 0.0026(4) 0.0203(5) 0.0017(4)
C47 0.0376(6) 0.0211(5) 0.0591(8) -0.0086(5) 0.0189(6) -0.0031(4)
C48 0.0327(6) 0.0300(6) 0.0465(7) -0.0136(5) 0.0073(5) -0.0055(4)
C49 0.0270(5) 0.0264(5) 0.0357(6) -0.0041(4) 0.0058(4) -0.0023(4)
O1 0.0238(4) 0.0322(4) 0.0253(4) -0.0062(3) -0.0013(3) -0.0012(3)

loop_
_atom_type_symbol
_atom_type_description
_atom_type_scat_dispersion_real
_atom_type_scat_dispersion_imag
_atom_type_scat_source
C C 0.0033 0.0016 'International Tables Vol C Tables 4.2.6.8 and 6.1.1.4'
H H 0.0000 0.0000 'International Tables Vol C Tables 4.2.6.8 and 6.1.1.4'
O O 0.0106 0.0060 'International Tables Vol C Tables 4.2.6.8 and 6.1.1.4'

loop_
_exptl_crystal_face_index_h
_exptl_crystal_face_index_k
_exptl_crystal_face_index_l
_exptl_crystal_face_perp_dist
1 0 -2 0.1306
-1 0 2 0.0596
1 0 0 0.1436
-1 0 0 0.1106
0 -1 0 0.1544
0 4 1 0.1209
1 -1 -1 0.1096
-1 -1 1 0.1025
1 4 0 0.1229
2 5 -2 0.1522
-3 2 -5 0.1883

loop_
_geom_angle_atom_site_label_1
_geom_angle_atom_site_label_2
_geom_angle_atom_site_label_3
_geom_angle
C2 C1 C26 109.01(8)
C24 C1 C2 112.10(8)
C24 C1 C26 108.07(8)
O1 C1 C2 110.50(8)
O1 C1 C24 110.74(8)
O1 C1 C26 106.20(8)
C3 C2 C1 119.20(9)
C3 C2 C7 120.23(9)
C7 C2 C1 120.36(8)
C2 C3 H3 120.0
C2 C3 C4 119.92(9)
C4 C3 H3 120.0
C3 C4 H4 119.7
C5 C4 C3 120.59(9)
C5 C4 H4 119.7
C4 C5 H5 119.5
C4 C5 C6 121.03(9)
C6 C5 H5 119.5
C5 C6 C7 118.47(9)
C5 C6 C11 122.13(9)
C7 C6 C11 119.38(8)
C2 C7 C6 119.60(8)
C2 C7 C8 120.50(8)
C6 C7 C8 119.88(8)
C9 C8 C7 120.28(8)
C9 C8 C25 119.63(8)
C25 C8 C7 119.92(8)
C8 C9 C10 120.18(8)
C8 C9 C18 120.13(8)
C18 C9 C10 119.68(8)
C11 C10 C9 120.22(8)
C11 C10 C15 119.80(9)
C15 C10 C9 119.98(8)
C10 C11 C6 119.55(8)
C12 C11 C6 121.92(9)
C12 C11 C10 118.52(9)
C11 C12 H12 119.4
C13 C12 C11 121.27(10)
C13 C12 H12 119.4
C12 C13 H13 119.7
C12 C13 C14 120.52(10)
C14 C13 H13 119.7
C13 C14 H14 119.7
C13 C14 C15 120.54(10)
C15 C14 H14 119.7
C10 C15 C16 119.06(9)
C14 C15 C10 119.33(9)
C14 C15 C16 121.59(9)
C15 C16 C32 119.79(9)
C17 C16 C15 120.15(9)
C17 C16 C32 120.06(9)
C16 C17 H17 118.6
C16 C17 C18 122.84(9)
C18 C17 H17 118.6
C9 C18 C17 117.89(8)
C19 C18 C9 120.36(8)
C19 C18 C17 121.74(8)
C18 C19 C20 119.69(8)
C18 C19 C38 120.24(8)
C20 C19 C38 120.04(8)
C21 C20 C19 121.98(8)
C21 C20 C25 118.34(8)
C25 C20 C19 119.61(8)
C20 C21 H21 119.0
C22 C21 C20 121.91(9)
C22 C21 H21 119.0
C21 C22 C23 118.54(9)
C21 C22 C44 121.24(9)
C23 C22 C44 120.22(9)
C22 C23 H23 119.2
C24 C23 C22 121.54(9)
C24 C23 H23 119.2
C23 C24 C1 119.51(8)
C23 C24 C25 120.32(9)
C25 C24 C1 120.07(8)
C8 C25 C20 119.96(8)
C24 C25 C8 120.93(8)
C24 C25 C20 119.00(8)
C27 C26 C1 120.88(9)
C27 C26 C31 118.46(10)
C31 C26 C1 120.63(9)
C26 C27 H27 119.9
C28 C27 C26 120.13(11)
C28 C27 H27 119.9
C27 C28 H28 119.5
C29 C28 C27 120.92(11)
C29 C28 H28 119.5
C28 C29 H29 120.3
C28 C29 C30 119.49(11)
C30 C29 H29 120.3
C29 C30 H30 120.0
C31 C30 C29 119.92(12)
C31 C30 H30 120.0
C26 C31 H31 119.5
C30 C31 C26 121.06(10)
C30 C31 H31 119.5
C33 C32 C16 120.23(10)
C37 C32 C16 120.63(11)
C37 C32 C33 119.14(11)
C32 C33 H33 120.0
C34 C33 C32 120.00(14)
C34 C33 H33 120.0
C33 C34 H34 119.6
C35 C34 C33 120.72(15)
C35 C34 H34 119.6
C34 C35 H35 120.1
C34 C35 C36 119.76(12)
C36 C35 H35 120.1
C35 C36 H36 119.8
C35 C36 C37 120.37(15)
C37 C36 H36 119.8
C32 C37 C36 119.99(14)
C32 C37 H37 120.0
C36 C37 H37 120.0
C39 C38 C19 121.77(9)
C43 C38 C19 120.24(8)
C43 C38 C39 117.99(9)
C38 C39 H39 119.8
C40 C39 C38 120.49(10)
C40 C39 H39 119.8
C39 C40 H40 119.7
C41 C40 C39 120.58(10)
C41 C40 H40 119.7
C40 C41 H41 120.2
C42 C41 C40 119.59(10)
C42 C41 H41 120.2
C41 C42 H42 120.0
C41 C42 C43 120.01(11)
C43 C42 H42 120.0
C38 C43 H43 119.3
C42 C43 C38 121.31(10)
C42 C43 H43 119.3
C45 C44 C22 121.11(9)
C49 C44 C22 120.60(9)
C49 C44 C45 118.29(9)
C44 C45 H45 119.7
C46 C45 C44 120.70(11)
C46 C45 H45 119.7
C45 C46 H46 120.0
C47 C46 C45 120.07(11)
C47 C46 H46 120.0
C46 C47 H47 120.0
C46 C47 C48 119.91(10)
C48 C47 H47 120.0
C47 C48 H48 120.0
C47 C48 C49 120.09(11)
C49 C48 H48 120.0
C44 C49 H49 119.5
C48 C49 C44 120.93(11)
C48 C49 H49 119.5
C1 O1 H1 106.4(11)

loop_
_geom_bond_atom_site_label_1
_geom_bond_atom_site_label_2
_geom_bond_distance
C1 C2 1.5270(14)
C1 C24 1.5255(13)
C1 C26 1.5439(14)
C1 O1 1.4316(12)
C2 C3 1.3853(13)
C2 C7 1.4145(13)
C3 H3 0.9500
C3 C4 1.3987(15)
C4 H4 0.9500
C4 C5 1.3743(15)
C5 H5 0.9500
C5 C6 1.4099(13)
C6 C7 1.4168(13)
C6 C11 1.4605(14)
C7 C8 1.4518(13)
C8 C9 1.4012(13)
C8 C25 1.4262(13)
C9 C10 1.4394(13)
C9 C18 1.4364(13)
C10 C11 1.4199(13)
C10 C15 1.4283(13)
C11 C12 1.4075(14)
C12 H12 0.9500
C12 C13 1.3837(16)
C13 H13 0.9500
C13 C14 1.3882(16)
C14 H14 0.9500
C14 C15 1.3990(14)
C15 C16 1.4528(14)
C16 C17 1.3544(14)
C16 C32 1.4946(14)
C17 H17 0.9500
C17 C18 1.4421(13)
C18 C19 1.3992(13)
C19 C20 1.4283(13)
C19 C38 1.4914(13)
C20 C21 1.4240(13)
C20 C25 1.4282(13)
C21 H21 0.9500
C21 C22 1.3792(13)
C22 C23 1.4203(14)
C22 C44 1.4835(13)
C23 H23 0.9500
C23 C24 1.3717(14)
C24 C25 1.4239(13)
C26 C27 1.3958(14)
C26 C31 1.3960(15)
C27 H27 0.9500
C27 C28 1.3914(17)
C28 H28 0.9500
C28 C29 1.378(2)
C29 H29 0.9500
C29 C30 1.3892(18)
C30 H30 0.9500
C30 C31 1.3875(16)
C31 H31 0.9500
C32 C33 1.3920(17)
C32 C37 1.3893(17)
C33 H33 0.9500
C33 C34 1.3914(18)
C34 H34 0.9500
C34 C35 1.371(3)
C35 H35 0.9500
C35 C36 1.378(3)
C36 H36 0.9500
C36 C37 1.3970(18)
C37 H37 0.9500
C38 C39 1.4000(13)
C38 C43 1.3969(14)
C39 H39 0.9500
C39 C40 1.3916(15)
C40 H40 0.9500
C40 C41 1.3851(18)
C41 H41 0.9500
C41 C42 1.3832(18)
C42 H42 0.9500
C42 C43 1.3889(15)
C43 H43 0.9500
C44 C45 1.3994(15)
C44 C49 1.3992(15)
C45 H45 0.9500
C45 C46 1.3931(15)
C46 H46 0.9500
C46 C47 1.3866(18)
C47 H47 0.9500
C47 C48 1.3869(19)
C48 H48 0.9500
C48 C49 1.3877(16)
C49 H49 0.9500
O1 H1 0.916(18)
